data_4321344
loop_
_publ_author_name
'Henk Hagen'
'Chris Bezemer'
'Jaap Boersma'
'Huub Kooijman'
'Martin Lutz'
'Anthony L. Spek'
'Gerard van Koten'

_publ_contact_author_address
;
 Utrecht University
 Padualaan 8
 3584 CH Utrecht
 The Netherlands 
;
_publ_contact_author_name ' A.L.Spek '
_publ_section_title
;
 Vanadium(IV) and -(V) Complexes with O,N-Chelating Aminophenolate and
 Pyridylalkoxide Ligands
;
_journal_name_full 'Inorganic Chemistry'
_journal_page_first 3970
_journal_page_last 3977
_journal_paper_doi 10.1021/ic991415s
_journal_volume 39
_journal_year 2000
_chemical_compound_source 'see text'
_chemical_formula_moiety 'C8 H10 Cl2 N O2 V'
_chemical_formula_sum 'C8 H10 Cl2 N O2 V'
_chemical_formula_weight 274.01
_chemical_name_systematic
;
 ?
;
_space_group_IT_number 61
_symmetry_cell_setting orthorhombic
_symmetry_space_group_name_Hall '-P 2ac 2ab'
_symmetry_space_group_name_H-M 'P b c a'
_cell_angle_alpha 90
_cell_angle_beta 90
_cell_angle_gamma 90
_cell_formula_units_Z 8
_cell_length_a 11.8576(12)
_cell_length_b 12.6710(13)
_cell_length_c 14.722(2)
_cell_measurement_reflns_used 25
_cell_measurement_temperature 225
_cell_measurement_theta_max 14
_cell_measurement_theta_min 10
_cell_volume 2211.9(4)
_computing_publication_material 'PLATON (Spek, 1990)'
_computing_structure_refinement 'SHELXL-97 (Sheldrick, 1997)'
_diffrn_ambient_temperature 225
_diffrn_measurement_device_type CAD4T
_diffrn_measurement_method omega-scan
_diffrn_radiation_monochromator graphite
_diffrn_radiation_source 'Rotating Anode'
_diffrn_radiation_type 'Mo K\a'
_diffrn_radiation_wavelength 0.71073
_diffrn_reflns_av_R_equivalents 0.0707
_diffrn_reflns_av_sigmaI/netI 0.0790
_diffrn_reflns_limit_h_max 0
_diffrn_reflns_limit_h_min -15
_diffrn_reflns_limit_k_max 0
_diffrn_reflns_limit_k_min -16
_diffrn_reflns_limit_l_max 12
_diffrn_reflns_limit_l_min -19
_diffrn_reflns_number 2992
_diffrn_reflns_theta_max 27.46
_diffrn_reflns_theta_min 2.73
_diffrn_standards_number 3
_exptl_absorpt_coefficient_mu 1.352
_exptl_absorpt_correction_type none
_exptl_crystal_colour orange
_exptl_crystal_density_diffrn 1.646
_exptl_crystal_density_method 'Not Measured'
_exptl_crystal_description plate
_exptl_crystal_F_000 1104
_exptl_crystal_size_max 0.63
_exptl_crystal_size_mid 0.50
_exptl_crystal_size_min 0.10
_refine_diff_density_max 0.390
_refine_diff_density_min -0.536
_refine_diff_density_rms 0.102
_refine_ls_abs_structure_details none
_refine_ls_abs_structure_Flack none
_refine_ls_extinction_method none
_refine_ls_goodness_of_fit_ref 1.045
_refine_ls_hydrogen_treatment 'H-atom refinement: see text '
_refine_ls_matrix_type full
_refine_ls_number_parameters 129
_refine_ls_number_reflns 2533
_refine_ls_number_restraints 0
_refine_ls_restrained_S_all 1.045
_refine_ls_R_factor_all 0.0944
_refine_ls_R_factor_gt 0.0520
_refine_ls_shift/su_max 0.000
_refine_ls_shift/su_mean 0.000
_refine_ls_structure_factor_coef Fsqd
_refine_ls_weighting_details 'calc w=1/[\s^2^(Fo^2^)+(0.0610P)^2^+0.4970P] where P=(Fo^2^+2Fc^2^)/3'
_refine_ls_weighting_scheme calc
_refine_ls_wR_factor_gt 0.1173
_refine_ls_wR_factor_ref 0.1378
_reflns_number_gt 1653
_reflns_number_total 2533
_reflns_threshold_expression I>2\s(I)
_cod_data_source_file ic991415s_1.cif
_cod_data_source_block s2046c
_cod_depositor_comments
;
The following automatic conversions were performed:

'_symmetry_cell_setting' value 'Orthorhombic' changed to
'orthorhombic' according to the built-in table from CIF Core
dictionary named 'cif_core.dic' version 2.4.1 from
2010-06-29.

'_refine_ls_weighting_scheme' value 'calc ' changed to
'calc' according to the built-in table from CIF Core dictionary named
'cif_core.dic' version 2.4.1 from 2010-06-29.

Automatic conversion script
Id: cif_fix_values 1646 2011-03-28 12:23:43Z adriana 
;
_cod_database_code 4321344

loop_
_symmetry_equiv_pos_as_xyz
x,y,z
1/2-x,-y,1/2+z
1/2+x,1/2-y,-z
-x,1/2+y,1/2-z
-x,-y,-z
1/2+x,y,1/2-z
1/2-x,1/2+y,z
x,1/2-y,1/2+z

loop_
_atom_site_aniso_label
_atom_site_aniso_U_11
_atom_site_aniso_U_22
_atom_site_aniso_U_33
_atom_site_aniso_U_23
_atom_site_aniso_U_13
_atom_site_aniso_U_12
V 0.0319(4) 0.0292(3) 0.0178(3) 0.0000(3) 0.0006(3) 0.0009(3)
Cl1 0.0426(6) 0.0588(8) 0.0295(5) -0.0018(5) 0.0120(5) 0.0070(5)
Cl2 0.0608(7) 0.0343(6) 0.0465(6) -0.0135(5) 0.0033(6) -0.0059(6)
O1 0.0453(18) 0.0344(16) 0.0339(15) 0.0110(13) 0.0031(14) 0.0061(14)
O2 0.0271(15) 0.0608(19) 0.0203(13) -0.0085(13) 0.0032(12) -0.0040(14)
N1 0.0273(16) 0.0283(17) 0.0230(15) 0.0023(13) 0.0000(13) -0.0004(14)
C1 0.0222(19) 0.044(2) 0.0194(17) -0.0055(17) 0.0006(15) 0.0023(17)
C2 0.028(2) 0.0261(18) 0.0192(17) 0.0006(15) -0.0011(16) 0.0015(16)
C3 0.039(2) 0.039(2) 0.026(2) -0.0021(18) 0.0015(18) 0.0018(19)
C4 0.037(2) 0.040(3) 0.037(2) 0.0043(19) 0.0144(19) -0.002(2)
C5 0.030(2) 0.038(3) 0.048(3) 0.004(2) 0.006(2) -0.0060(19)
C6 0.033(2) 0.034(2) 0.031(2) 0.0001(17) -0.0049(19) -0.0063(18)
C7 0.031(2) 0.045(3) 0.045(3) -0.003(2) -0.003(2) -0.007(2)
C8 0.034(2) 0.061(3) 0.028(2) -0.003(2) -0.0024(18) 0.010(2)

loop_
_atom_site_label
_atom_site_type_symbol
_atom_site_thermal_displace_type
_atom_site_fract_x
_atom_site_fract_y
_atom_site_fract_z
_atom_site_occupancy
_atom_site_U_iso_or_equiv
V V Uani 0.21153(6) 0.11896(5) 0.13657(4) 1.000 0.0263(2)
Cl1 Cl Uani 0.05951(10) 0.13865(10) 0.22391(7) 1.000 0.0436(4)
Cl2 Cl Uani 0.28937(11) 0.26995(9) 0.18027(8) 1.000 0.0472(4)
O1 O Uani 0.2749(2) 0.0222(2) 0.18069(19) 1.000 0.0379(9)
O2 O Uani 0.1361(2) 0.0852(2) 0.03757(17) 1.000 0.0361(9)
N1 N Uani 0.3361(3) 0.1224(3) 0.0293(2) 1.000 0.0262(9)
C1 C Uani 0.1766(3) 0.0483(3) -0.0486(2) 1.000 0.0285(11)
C2 C Uani 0.2991(3) 0.0834(3) -0.0499(2) 1.000 0.0244(11)
C3 C Uani 0.3690(4) 0.0759(3) -0.1248(3) 1.000 0.0347(12)
C4 C Uani 0.4793(4) 0.1078(4) -0.1173(3) 1.000 0.0380(14)
C5 C Uani 0.5175(4) 0.1458(3) -0.0351(3) 1.000 0.0387(16)
C6 C Uani 0.4452(3) 0.1520(3) 0.0362(3) 1.000 0.0327(12)
C7 C Uani 0.1679(4) -0.0716(3) -0.0519(3) 1.000 0.0403(16)
C8 C Uani 0.1088(4) 0.1018(4) -0.1225(3) 1.000 0.0410(14)
H3 H Uiso 0.34180 0.04950 -0.17950 1.000 0.0420
H4 H Uiso 0.52750 0.10400 -0.16700 1.000 0.0460
H5 H Uiso 0.59220 0.16690 -0.02860 1.000 0.0470
H6 H Uiso 0.47160 0.17740 0.09150 1.000 0.0390
H7A H Uiso 0.20160 -0.10100 0.00170 1.000 0.0610
H7B H Uiso 0.20660 -0.09740 -0.10470 1.000 0.0610
H7C H Uiso 0.09000 -0.09180 -0.05480 1.000 0.0610
H8A H Uiso 0.03080 0.08270 -0.11650 1.000 0.0610
H8B H Uiso 0.13610 0.07970 -0.18080 1.000 0.0610
H8C H Uiso 0.11650 0.17690 -0.11690 1.000 0.0610

loop_
_atom_type_symbol
_atom_type_description
_atom_type_scat_dispersion_real
_atom_type_scat_dispersion_imag
_atom_type_scat_source
V V 0.3005 0.5294 'International Tables Vol C Tables 4.2.6.8 and 6.1.1.4'
O O 0.0106 0.0060 'International Tables Vol C Tables 4.2.6.8 and 6.1.1.4'
N N 0.0061 0.0033 'International Tables Vol C Tables 4.2.6.8 and 6.1.1.4'
Cl Cl 0.1484 0.1585 'International Tables Vol C Tables 4.2.6.8 and 6.1.1.4'
H H 0.0000 0.0000 'International Tables Vol C Tables 4.2.6.8 and 6.1.1.4'
C C 0.0033 0.0016 'International Tables Vol C Tables 4.2.6.8 and 6.1.1.4'

loop_
_geom_angle_atom_site_label_1
_geom_angle_atom_site_label_2
_geom_angle_atom_site_label_3
_geom_angle
_geom_angle_site_symmetry_1
_geom_angle_site_symmetry_2
_geom_angle_site_symmetry_3
_geom_angle_publ_flag
Cl1 V Cl2 94.17(5) . . . yes
Cl1 V O1 103.57(10) . . . yes
Cl1 V O2 95.38(9) . . . yes
Cl1 V N1 166.31(10) . . . yes
Cl2 V O1 110.64(10) . . . yes
Cl2 V O2 131.29(9) . . . yes
Cl2 V N1 84.85(11) . . . yes
O1 V O2 113.17(13) . . . yes
O1 V N1 89.48(14) . . . yes
O2 V N1 75.39(12) . . . yes
V O2 C1 129.8(2) . . . yes
V N1 C2 113.8(3) . . . yes
V N1 C6 127.2(3) . . . yes
C2 N1 C6 118.8(3) . . . yes
O2 C1 C2 103.6(3) . . . yes
O2 C1 C7 109.3(3) . . . yes
O2 C1 C8 108.2(3) . . . yes
C2 C1 C7 110.9(3) . . . no
C2 C1 C8 111.6(3) . . . no
C7 C1 C8 112.8(3) . . . no
N1 C2 C1 114.2(3) . . . yes
N1 C2 C3 121.5(4) . . . yes
C1 C2 C3 124.3(3) . . . no
C2 C3 C4 119.1(4) . . . no
C3 C4 C5 119.1(4) . . . no
C4 C5 C6 119.4(4) . . . no
N1 C6 C5 122.0(4) . . . yes
C2 C3 H3 120.50 . . . no
C4 C3 H3 120.39 . . . no
C3 C4 H4 120.46 . . . no
C5 C4 H4 120.45 . . . no
C4 C5 H5 120.23 . . . no
C6 C5 H5 120.34 . . . no
N1 C6 H6 118.98 . . . no
C5 C6 H6 118.98 . . . no
C1 C7 H7A 109.43 . . . no
C1 C7 H7B 109.45 . . . no
C1 C7 H7C 109.43 . . . no
H7A C7 H7B 109.54 . . . no
H7A C7 H7C 109.50 . . . no
H7B C7 H7C 109.47 . . . no
C1 C8 H8A 109.44 . . . no
C1 C8 H8B 109.47 . . . no
C1 C8 H8C 109.39 . . . no
H8A C8 H8B 109.50 . . . no
H8A C8 H8C 109.50 . . . no
H8B C8 H8C 109.53 . . . no

loop_
_geom_bond_atom_site_label_1
_geom_bond_atom_site_label_2
_geom_bond_distance
_geom_bond_site_symmetry_1
_geom_bond_site_symmetry_2
_geom_bond_publ_flag
V Cl1 2.2282(14) . . yes
V Cl2 2.2195(14) . . yes
V O1 1.578(3) . . yes
V O2 1.763(3) . . yes
V N1 2.163(3) . . yes
O2 C1 1.435(4) . . yes
N1 C2 1.340(4) . . yes
N1 C6 1.351(5) . . yes
C1 C2 1.519(5) . . no
C1 C7 1.524(5) . . no
C1 C8 1.513(6) . . no
C2 C3 1.383(6) . . no
C3 C4 1.373(7) . . no
C4 C5 1.379(6) . . no
C5 C6 1.358(6) . . no
C3 H3 0.9297 . . no
C4 H4 0.9297 . . no
C5 H5 0.9302 . . no
C6 H6 0.9297 . . no
C7 H7A 0.9598 . . no
C7 H7B 0.9600 . . no
C7 H7C 0.9595 . . no
C8 H8A 0.9601 . . no
C8 H8B 0.9591 . . no
C8 H8C 0.9595 . . no

loop_
_geom_contact_atom_site_label_1
_geom_contact_atom_site_label_2
_geom_contact_distance
_geom_contact_site_symmetry_1
_geom_contact_site_symmetry_2
_geom_contact_publ_flag
V H7A 3.4241 . . no
V H3 3.5055 . 2_555 no
V H5 3.4484 . 3_455 no
Cl1 C3 3.615(4) . 2_555 no
Cl2 C3 3.598(4) . 8_555 no
Cl2 O1 3.286(3) . 7_555 no
Cl1 H6 2.9517 . 6_455 no
Cl1 H3 3.0125 . 2_555 no
Cl1 H7C 3.1135 . 5_555 no
Cl2 H7A 3.0978 . 7_555 no
Cl2 H6 2.7843 . . no
Cl2 H3 3.1436 . 8_555 no
O1 Cl2 3.286(3) . 7_545 no
O1 H8B 2.6342 . 2_555 no
O1 H4 2.8439 . 5_655 no
O1 H3 2.6414 . 2_555 no
O2 H7C 2.6943 . 5_555 no
C3 Cl2 3.598(4) . 8_554 no
C3 Cl1 3.615(4) . 2_554 no
C3 H8B 2.8825 . . no
C3 H7B 2.9356 . . no
C8 H3 2.9625 . . no
H3 C8 2.9625 . . no
H3 H8B 2.4690 . . no
H3 V 3.5055 . 2_554 no
H3 Cl1 3.0125 . 2_554 no
H3 O1 2.6414 . 2_554 no
H3 Cl2 3.1436 . 8_554 no
H4 O1 2.8439 . 5_655 no
H5 V 3.4483 . 3_555 no
H6 Cl2 2.7843 . . no
H6 H8C 2.5496 . 3_555 no
H6 Cl1 2.9517 . 6_555 no
H7A V 3.4241 . . no
H7A Cl2 3.0978 . 7_545 no
H7B C3 2.9356 . . no
H7C H8A 2.4913 . . no
H7C Cl1 3.1135 . 5_555 no
H7C O2 2.6943 . 5_555 no
H8A H7C 2.4913 . . no
H8B C3 2.8825 . . no
H8B H3 2.4690 . . no
H8B O1 2.6342 . 2_554 no
H8C H6 2.5496 . 3_455 no

loop_
_geom_hbond_atom_site_label_D
_geom_hbond_atom_site_label_H
_geom_hbond_atom_site_label_A
_geom_hbond_distance_DH
_geom_hbond_distance_HA
_geom_hbond_distance_DA
_geom_hbond_angle_DHA
_geom_hbond_site_symmetry_A
_geom_hbond_publ_flag
C6 H6 Cl2 0.9297 2.7843 3.185(4) 107.19 . yes

loop_
_geom_torsion_atom_site_label_1
_geom_torsion_atom_site_label_2
_geom_torsion_atom_site_label_3
_geom_torsion_atom_site_label_4
_geom_torsion
_geom_torsion_site_symmetry_1
_geom_torsion_site_symmetry_2
_geom_torsion_site_symmetry_3
_geom_torsion_site_symmetry_4
_geom_torsion_publ_flag
Cl1 V O2 C1 -172.1(3) . . . . no
Cl2 V O2 C1 87.6(3) . . . . no
O1 V O2 C1 -64.8(3) . . . . no
N1 V O2 C1 18.2(3) . . . . no
Cl2 V N1 C2 -144.6(3) . . . . no
Cl2 V N1 C6 40.3(3) . . . . no
O1 V N1 C2 104.6(3) . . . . no
O1 V N1 C6 -70.5(4) . . . . no
O2 V N1 C2 -9.5(3) . . . . no
O2 V N1 C6 175.4(4) . . . . no
V O2 C1 C2 -21.0(4) . . . . no
V O2 C1 C7 97.2(3) . . . . no
V O2 C1 C8 -139.6(3) . . . . no
V N1 C2 C1 1.9(4) . . . . no
V N1 C2 C3 -177.5(3) . . . . no
C6 N1 C2 C1 177.5(3) . . . . no
C6 N1 C2 C3 -1.9(6) . . . . no
V N1 C6 C5 176.5(3) . . . . no
C2 N1 C6 C5 1.6(6) . . . . no
O2 C1 C2 N1 8.6(4) . . . . no
C7 C1 C2 C3 70.8(4) . . . . no
O2 C1 C2 C3 -172.0(3) . . . . no
C7 C1 C2 N1 -108.6(4) . . . . no
C8 C1 C2 C3 -55.9(5) . . . . no
C8 C1 C2 N1 124.8(4) . . . . no
C1 C2 C3 C4 -178.4(4) . . . . no
N1 C2 C3 C4 0.9(6) . . . . no
C2 C3 C4 C5 0.4(7) . . . . no
C3 C4 C5 C6 -0.7(7) . . . . no
C4 C5 C6 N1 -0.3(6) . . . . no
